data_4507309
loop_
_publ_author_name
'Zhang, Xiutang'
'Fan, Liming'
'Sun, Zhong'
'Zhang, Wei'
'Li, Dacheng'
'Dou, Jianmin'
'Han, Lei'

_publ_section_title
;
 Syntheses, Structures, and Properties of a Series of Multidimensional
 Metal--Organic Polymers Based on
 3,3&#x2032;,5,5&#x2032;-Biphenyltetracarboxylic Acid and N-Donor
 Ancillary Ligands
;
_journal_issue 2
_journal_name_full 'Crystal Growth &amp; Design'
_journal_page_first 792
_journal_paper_doi 10.1021/cg301502u
_journal_volume 13
_journal_year 2013
_chemical_formula_moiety 'C35 H20 Co N4 O9, H2 O'
_chemical_formula_sum 'C35 H22 Co N4 O10'
_chemical_formula_weight 717.50
_chemical_name_systematic
; 
 ? 
;
_space_group_IT_number 15
_symmetry_cell_setting monoclinic
_symmetry_space_group_name_Hall '-C 2yc'
_symmetry_space_group_name_H-M 'C 1 2/c 1'
_atom_sites_solution_hydrogens geom
_atom_sites_solution_primary direct
_atom_sites_solution_secondary difmap
_audit_creation_method SHELXL-97
_cell_angle_alpha 90.00
_cell_angle_beta 117.734(8)
_cell_angle_gamma 90.00
_cell_formula_units_Z 8
_cell_length_a 37.92(3)
_cell_length_b 7.642(5)
_cell_length_c 23.501(15)
_cell_measurement_reflns_used 3165
_cell_measurement_temperature 273(2)
_cell_measurement_theta_max 24.97
_cell_measurement_theta_min 2.43
_cell_volume 6028(7)
_computing_cell_refinement 'Bruker SMART'
_computing_data_collection 'Bruker SMART'
_computing_data_reduction 'Bruker SAINT'
_computing_molecular_graphics 'Bruker SHELXTL'
_computing_publication_material 'Bruker SHELXTL'
_computing_structure_refinement 'SHELXL-97 (Sheldrick, 1997)'
_computing_structure_solution 'SHELXS-97 (Sheldrick, 1990)'
_diffrn_ambient_temperature 273(2)
_diffrn_measured_fraction_theta_full 0.982
_diffrn_measured_fraction_theta_max 0.982
_diffrn_measurement_device_type 'CCD area detector'
_diffrn_measurement_method 'phi and omega scans'
_diffrn_radiation_monochromator graphite
_diffrn_radiation_source 'fine-focus sealed tube'
_diffrn_radiation_type MoK\a
_diffrn_radiation_wavelength 0.71073
_diffrn_reflns_av_R_equivalents 0.0439
_diffrn_reflns_av_sigmaI/netI 0.0657
_diffrn_reflns_limit_h_max 30
_diffrn_reflns_limit_h_min -44
_diffrn_reflns_limit_k_max 9
_diffrn_reflns_limit_k_min -7
_diffrn_reflns_limit_l_max 27
_diffrn_reflns_limit_l_min -21
_diffrn_reflns_number 11527
_diffrn_reflns_theta_full 25.00
_diffrn_reflns_theta_max 25.00
_diffrn_reflns_theta_min 1.21
_diffrn_standards_number 0
_exptl_absorpt_coefficient_mu 0.641
_exptl_absorpt_correction_T_max 0.9505
_exptl_absorpt_correction_T_min 0.9270
_exptl_absorpt_correction_type multi-scan
_exptl_absorpt_process_details '(SADABS; Bruker, 2001)'
_exptl_crystal_colour red
_exptl_crystal_density_diffrn 1.581
_exptl_crystal_density_meas 0
_exptl_crystal_density_method 'not measured'
_exptl_crystal_description block
_exptl_crystal_F_000 2936
_exptl_crystal_size_max 0.12
_exptl_crystal_size_mid 0.10
_exptl_crystal_size_min 0.08
_refine_diff_density_max 0.985
_refine_diff_density_min -0.878
_refine_diff_density_rms 0.104
_refine_ls_extinction_method none
_refine_ls_goodness_of_fit_ref 1.004
_refine_ls_hydrogen_treatment mixed
_refine_ls_matrix_type full
_refine_ls_number_parameters 459
_refine_ls_number_reflns 5039
_refine_ls_number_restraints 3
_refine_ls_restrained_S_all 1.004
_refine_ls_R_factor_all 0.0812
_refine_ls_R_factor_gt 0.0649
_refine_ls_shift/su_max 0.001
_refine_ls_shift/su_mean 0.000
_refine_ls_structure_factor_coef Fsqd
_refine_ls_weighting_details 'calc w=1/[\s^2^(Fo^2^)+(0.1400P)^2^+7.8710P] where P=(Fo^2^+2Fc^2^)/3'
_refine_ls_weighting_scheme calc
_refine_ls_wR_factor_gt 0.1848
_refine_ls_wR_factor_ref 0.2055
_reflns_number_gt 3850
_reflns_number_total 5039
_reflns_threshold_expression >2sigma(I)
_cod_data_source_file cg301502u_si_009.cif
_cod_data_source_block z
_cod_depositor_comments
;
The following automatic conversions were performed:

'_symmetry_cell_setting' value 'Monoclinic' changed to 'monoclinic'
according to /home/saulius/struct/CIF-dictionaries/cif_core.dic
dictionary named 'cif_core.dic' version 2.4.2 from 2011-04-26.

Automatic conversion script
Id: cif_fix_values 1891 2012-01-12 08:04:46Z andrius 
;
_cod_original_sg_symbol_H-M C2/c
_cod_database_code 4507309

loop_
_symmetry_equiv_pos_as_xyz
'x, y, z'
'-x, y, -z+1/2'
'x+1/2, y+1/2, z'
'-x+1/2, y+1/2, -z+1/2'
'-x, -y, -z'
'x, -y, z-1/2'
'-x+1/2, -y+1/2, -z'
'x+1/2, -y+1/2, z-1/2'

loop_
_atom_site_label
_atom_site_type_symbol
_atom_site_fract_x
_atom_site_fract_y
_atom_site_fract_z
_atom_site_U_iso_or_equiv
_atom_site_adp_type
_atom_site_occupancy
_atom_site_symmetry_multiplicity
_atom_site_calc_flag
_atom_site_refinement_flags
C1 C 0.19685(13) 0.6051(6) 0.3613(2) 0.0387(10) Uani 1 1 d .
H1 H 0.2044 0.4950 0.3800 0.046 Uiso 1 1 calc R
C2 C 0.16186(15) 0.8233(6) 0.3035(3) 0.0502(13) Uani 1 1 d .
H2 H 0.1405 0.8897 0.2746 0.060 Uiso 1 1 calc R
C3 C 0.19981(15) 0.8820(7) 0.3390(2) 0.0517(13) Uani 1 1 d .
H3 H 0.2090 0.9946 0.3387 0.062 Uiso 1 1 calc R
C4 C 0.26382(13) 0.7412(6) 0.4211(2) 0.0350(10) Uani 1 1 d .
C5 C 0.29072(13) 0.8369(6) 0.4081(2) 0.0380(10) Uani 1 1 d .
H5 H 0.2822 0.8996 0.3701 0.046 Uiso 1 1 calc R
C6 C 0.33075(13) 0.8346(6) 0.4544(2) 0.0368(10) Uani 1 1 d .
C7 C 0.34307(13) 0.7449(6) 0.5125(2) 0.0369(10) Uani 1 1 d .
C8 C 0.31624(13) 0.6450(6) 0.5238(2) 0.0388(10) Uani 1 1 d .
H8 H 0.3247 0.5816 0.5617 0.047 Uiso 1 1 calc R
C9 C 0.27691(14) 0.6422(6) 0.4777(2) 0.0402(11) Uani 1 1 d .
H9 H 0.2588 0.5738 0.4840 0.048 Uiso 1 1 calc R
C10 C 0.36633(14) 0.9100(6) 0.4524(2) 0.0398(11) Uani 1 1 d .
O10 O 0.36601(13) 0.9928(6) 0.4087(2) 0.0718(12) Uani 1 1 d .
C12 C 0.40090(13) 0.8582(5) 0.5141(2) 0.0361(10) Uani 1 1 d .
C13 C 0.38731(13) 0.7672(6) 0.5513(2) 0.0373(10) Uani 1 1 d .
C14 C 0.41309(14) 0.7117(6) 0.6127(2) 0.0432(11) Uani 1 1 d .
H14 H 0.4036 0.6554 0.6379 0.052 Uiso 1 1 calc R
C15 C 0.45389(14) 0.7426(7) 0.6360(2) 0.0450(12) Uani 1 1 d .
H15 H 0.4719 0.7051 0.6770 0.054 Uiso 1 1 calc R
C16 C 0.46766(13) 0.8294(6) 0.5979(2) 0.0390(11) Uani 1 1 d .
C17 C 0.44155(14) 0.8890(6) 0.5367(2) 0.0438(12) Uani 1 1 d .
H17 H 0.4508 0.9476 0.5117 0.053 Uiso 1 1 calc R
C18 C 0.53163(15) 0.8212(7) 0.5911(2) 0.0515(13) Uani 1 1 d .
H18 H 0.5219 0.7790 0.5493 0.062 Uiso 1 1 calc R
C19 C 0.57005(14) 0.8605(7) 0.6324(2) 0.0481(12) Uani 1 1 d .
H19 H 0.5913 0.8496 0.6232 0.058 Uiso 1 1 calc R
C20 C 0.53591(14) 0.9142(6) 0.6821(2) 0.0424(11) Uani 1 1 d .
H20 H 0.5286 0.9470 0.7132 0.051 Uiso 1 1 calc R
C21 C 0.13650(11) 0.2191(5) 0.20548(19) 0.0289(9) Uani 1 1 d .
C22 C 0.14968(11) 0.0978(5) 0.16847(19) 0.0261(8) Uani 1 1 d .
C23 C 0.18988(12) 0.0509(5) 0.1940(2) 0.0273(9) Uani 1 1 d .
H23 H 0.2087 0.0965 0.2331 0.033 Uiso 1 1 calc R
C24 C 0.20127(12) -0.0657(5) 0.1597(2) 0.0280(9) Uani 1 1 d .
C25 C 0.24344(12) -0.1270(6) 0.1846(2) 0.0351(10) Uani 1 1 d .
C26 C 0.17335(12) -0.1252(5) 0.0997(2) 0.0296(9) Uani 1 1 d .
H26 H 0.1814 -0.2015 0.0772 0.036 Uiso 1 1 calc R
C27 C 0.13331(11) -0.0735(5) 0.07206(19) 0.0264(9) Uani 1 1 d .
C28 C 0.12173(12) 0.0358(5) 0.10811(19) 0.0265(9) Uani 1 1 d .
H28 H 0.0951 0.0678 0.0918 0.032 Uiso 1 1 calc R
C29 C 0.10471(12) -0.1299(5) 0.00589(19) 0.0269(9) Uani 1 1 d .
C33 C 0.06350(12) -0.1169(5) -0.0167(2) 0.0309(9) Uani 1 1 d .
H33 H 0.0538 -0.0753 0.0105 0.037 Uiso 1 1 calc R
C30 C -0.00712(13) -0.1516(6) -0.1004(2) 0.0370(10) Uani 1 1 d .
C31 C 0.03686(12) -0.1648(5) -0.0790(2) 0.0295(9) Uani 1 1 d .
C32 C 0.05085(12) -0.2283(5) -0.1210(2) 0.0322(9) Uani 1 1 d .
H32 H 0.0330 -0.2599 -0.1629 0.039 Uiso 1 1 calc R
C35 C 0.09177(12) -0.2432(5) -0.09923(19) 0.0282(9) Uani 1 1 d .
C34 C 0.11781(12) -0.1933(5) -0.0370(2) 0.0306(9) Uani 1 1 d .
H34 H 0.1451 -0.2022 -0.0231 0.037 Uiso 1 1 calc R
C36 C 0.10739(13) -0.3114(6) -0.1432(2) 0.0348(10) Uani 1 1 d .
Co1 Co 0.118934(16) 0.45667(7) 0.26795(3) 0.0312(2) Uani 1 1 d .
N1 N 0.16031(11) 0.6468(5) 0.31780(18) 0.0374(9) Uani 1 1 d .
N2 N 0.22201(10) 0.7431(5) 0.37534(17) 0.0353(8) Uani 1 1 d .
N3 N 0.51011(11) 0.8555(5) 0.62269(18) 0.0392(9) Uani 1 1 d .
N4 N 0.57318(11) 0.9192(5) 0.69036(18) 0.0395(9) Uani 1 1 d .
O1 O -0.02083(10) -0.1505(6) -0.06339(17) 0.0587(10) Uani 1 1 d .
O2 O -0.02827(10) -0.1357(7) -0.16265(16) 0.0651(12) Uani 1 1 d .
H2A H -0.0519 -0.1288 -0.1721 0.098 Uiso 1 1 calc R
O3 O 0.08301(10) -0.3877(4) -0.19449(15) 0.0444(8) Uani 1 1 d .
O4 O 0.14301(10) -0.2944(5) -0.12956(17) 0.0532(9) Uani 1 1 d .
O5 O 0.25327(9) -0.2370(4) 0.15723(17) 0.0503(9) Uani 1 1 d .
O6 O 0.26889(9) -0.0492(4) 0.23855(16) 0.0448(8) Uani 1 1 d .
H6 H 0.2908 -0.0956 0.2521 0.067 Uiso 1 1 calc R
O7 O 0.15794(9) 0.3453(4) 0.23653(16) 0.0428(8) Uani 1 1 d .
O8 O 0.10406(9) 0.1938(4) 0.20555(16) 0.0453(8) Uani 1 1 d .
O1W O 0.2160(4) 0.3352(17) 0.4928(6) 0.217(5) Uani 1 1 d D
H2W H 0.1937(12) 0.379(12) 0.475(5) 0.800 Uiso 1 1 d D
H1W H 0.223(3) 0.286(12) 0.469(4) 0.080 Uiso 1 1 d D

loop_
_atom_site_aniso_label
_atom_site_aniso_U_11
_atom_site_aniso_U_22
_atom_site_aniso_U_33
_atom_site_aniso_U_23
_atom_site_aniso_U_13
_atom_site_aniso_U_12
C1 0.040(3) 0.035(2) 0.040(3) -0.004(2) 0.017(2) 0.000(2)
C2 0.046(3) 0.041(3) 0.053(3) 0.015(2) 0.014(3) -0.002(2)
C3 0.053(3) 0.047(3) 0.046(3) 0.010(2) 0.014(3) -0.013(3)
C4 0.033(2) 0.041(2) 0.029(3) -0.0078(19) 0.0119(19) -0.0037(19)
C5 0.038(2) 0.037(2) 0.034(3) -0.0062(19) 0.013(2) -0.002(2)
C6 0.038(2) 0.033(2) 0.037(3) -0.0081(19) 0.015(2) -0.0041(19)
C7 0.038(2) 0.036(2) 0.035(3) -0.0127(19) 0.016(2) -0.0015(19)
C8 0.039(2) 0.045(3) 0.030(3) -0.001(2) 0.014(2) 0.000(2)
C9 0.039(2) 0.044(3) 0.038(3) -0.004(2) 0.019(2) -0.006(2)
C10 0.047(3) 0.031(2) 0.045(3) -0.006(2) 0.024(2) -0.007(2)
O10 0.067(3) 0.069(3) 0.076(3) -0.002(2) 0.031(2) -0.011(2)
C12 0.036(2) 0.028(2) 0.041(3) -0.0106(19) 0.015(2) -0.0035(19)
C13 0.040(2) 0.035(2) 0.032(3) -0.0122(19) 0.012(2) -0.002(2)
C14 0.041(3) 0.046(3) 0.040(3) -0.006(2) 0.017(2) -0.004(2)
C15 0.037(2) 0.049(3) 0.040(3) -0.011(2) 0.011(2) -0.007(2)
C16 0.031(2) 0.035(2) 0.044(3) -0.014(2) 0.011(2) -0.0074(19)
C17 0.047(3) 0.034(2) 0.052(3) -0.012(2) 0.024(3) -0.006(2)
C18 0.049(3) 0.072(4) 0.033(3) -0.024(2) 0.019(2) -0.015(3)
C19 0.039(3) 0.070(3) 0.037(3) -0.018(2) 0.019(2) -0.008(2)
C20 0.039(2) 0.046(3) 0.043(3) -0.013(2) 0.020(2) -0.005(2)
C21 0.025(2) 0.039(2) 0.018(2) -0.0003(17) 0.0065(17) 0.0026(18)
C22 0.026(2) 0.0260(19) 0.023(2) -0.0009(16) 0.0090(18) 0.0012(16)
C23 0.027(2) 0.031(2) 0.020(2) -0.0001(16) 0.0068(18) -0.0020(16)
C24 0.026(2) 0.0283(19) 0.027(2) 0.0030(16) 0.0097(18) 0.0020(16)
C25 0.032(2) 0.036(2) 0.034(3) 0.008(2) 0.013(2) 0.004(2)
C26 0.032(2) 0.029(2) 0.029(2) -0.0020(17) 0.0156(19) 0.0038(18)
C27 0.028(2) 0.0285(19) 0.019(2) 0.0002(16) 0.0074(18) -0.0002(16)
C28 0.0239(19) 0.027(2) 0.025(2) 0.0016(16) 0.0084(18) 0.0016(16)
C29 0.030(2) 0.0256(19) 0.020(2) -0.0008(16) 0.0076(18) 0.0001(17)
C33 0.031(2) 0.035(2) 0.025(2) -0.0042(17) 0.0116(19) -0.0018(18)
C30 0.030(2) 0.044(3) 0.032(3) -0.008(2) 0.009(2) -0.0036(19)
C31 0.027(2) 0.032(2) 0.025(2) -0.0020(17) 0.0085(18) -0.0019(17)
C32 0.034(2) 0.035(2) 0.026(2) -0.0054(17) 0.0119(19) -0.0036(18)
C35 0.034(2) 0.028(2) 0.020(2) -0.0034(16) 0.0112(18) -0.0032(17)
C34 0.030(2) 0.027(2) 0.034(3) -0.0004(17) 0.014(2) 0.0019(17)
C36 0.043(2) 0.036(2) 0.029(3) 0.0006(19) 0.019(2) 0.001(2)
Co1 0.0295(4) 0.0365(4) 0.0253(4) -0.0007(2) 0.0108(3) 0.0004(2)
N1 0.035(2) 0.039(2) 0.035(2) -0.0013(17) 0.0144(18) -0.0027(17)
N2 0.0315(19) 0.041(2) 0.032(2) -0.0053(16) 0.0133(17) -0.0084(17)
N3 0.0341(19) 0.040(2) 0.038(2) -0.0148(17) 0.0118(18) -0.0044(17)
N4 0.037(2) 0.045(2) 0.035(2) -0.0080(17) 0.0148(18) -0.0029(17)
O1 0.0373(18) 0.100(3) 0.040(2) -0.008(2) 0.0199(17) 0.0038(19)
O2 0.0275(17) 0.126(4) 0.030(2) -0.005(2) 0.0040(16) -0.007(2)
O3 0.0508(19) 0.0533(19) 0.0293(19) -0.0111(15) 0.0189(16) -0.0005(16)
O4 0.047(2) 0.067(2) 0.053(2) -0.0172(18) 0.0296(18) -0.0064(18)
O5 0.0372(18) 0.054(2) 0.051(2) -0.0125(17) 0.0135(16) 0.0155(16)
O6 0.0244(15) 0.057(2) 0.040(2) -0.0055(16) 0.0036(15) 0.0078(14)
O7 0.0320(16) 0.0489(19) 0.046(2) -0.0205(16) 0.0172(15) -0.0077(15)
O8 0.0343(16) 0.061(2) 0.047(2) -0.0169(16) 0.0244(16) -0.0051(15)
O1W 0.223(12) 0.194(13) 0.242(13) 0.025(10) 0.115(10) -0.047(9)

loop_
_atom_type_symbol
_atom_type_description
_atom_type_scat_dispersion_real
_atom_type_scat_dispersion_imag
_atom_type_scat_source
C C 0.0033 0.0016 'International Tables Vol C Tables 4.2.6.8 and 6.1.1.4'
H H 0.0000 0.0000 'International Tables Vol C Tables 4.2.6.8 and 6.1.1.4'
N N 0.0061 0.0033 'International Tables Vol C Tables 4.2.6.8 and 6.1.1.4'
O O 0.0106 0.0060 'International Tables Vol C Tables 4.2.6.8 and 6.1.1.4'
Co Co 0.3494 0.9721 'International Tables Vol C Tables 4.2.6.8 and 6.1.1.4'

loop_
_geom_angle_atom_site_label_1
_geom_angle_atom_site_label_2
_geom_angle_atom_site_label_3
_geom_angle
_geom_angle_site_symmetry_1
_geom_angle_site_symmetry_3
N1 C1 N2 111.5(4) . .
N1 C1 H1 124.3 . .
N2 C1 H1 124.3 . .
C3 C2 N1 108.8(4) . .
C3 C2 H2 125.6 . .
N1 C2 H2 125.6 . .
C2 C3 N2 107.0(4) . .
C2 C3 H3 126.5 . .
N2 C3 H3 126.5 . .
C5 C4 C9 121.0(4) . .
C5 C4 N2 119.4(4) . .
C9 C4 N2 119.5(4) . .
C6 C5 C4 117.5(4) . .
C6 C5 H5 121.2 . .
C4 C5 H5 121.2 . .
C5 C6 C7 120.9(4) . .
C5 C6 C10 130.1(4) . .
C7 C6 C10 108.9(4) . .
C8 C7 C6 120.9(4) . .
C8 C7 C13 131.0(4) . .
C6 C7 C13 108.0(4) . .
C9 C8 C7 118.5(4) . .
C9 C8 H8 120.7 . .
C7 C8 H8 120.7 . .
C8 C9 C4 120.9(4) . .
C8 C9 H9 119.5 . .
C4 C9 H9 119.5 . .
O10 C10 C12 128.8(5) . .
O10 C10 C6 125.6(5) . .
C12 C10 C6 105.6(4) . .
C13 C12 C17 120.7(4) . .
C13 C12 C10 109.2(4) . .
C17 C12 C10 130.1(4) . .
C14 C13 C12 121.5(4) . .
C14 C13 C7 130.4(4) . .
C12 C13 C7 108.1(4) . .
C13 C14 C15 118.2(5) . .
C13 C14 H14 120.9 . .
C15 C14 H14 120.9 . .
C16 C15 C14 120.3(5) . .
C16 C15 H15 119.9 . .
C14 C15 H15 119.9 . .
C17 C16 C15 121.3(4) . .
C17 C16 N3 119.7(4) . .
C15 C16 N3 119.0(4) . .
C16 C17 C12 117.9(4) . .
C16 C17 H17 121.0 . .
C12 C17 H17 121.0 . .
C19 C18 N3 106.4(4) . .
C19 C18 H18 126.8 . .
N3 C18 H18 126.8 . .
C18 C19 N4 110.4(4) . .
C18 C19 H19 124.8 . .
N4 C19 H19 124.8 . .
N4 C20 N3 111.6(4) . .
N4 C20 H20 124.2 . .
N3 C20 H20 124.2 . .
O8 C21 O7 119.5(4) . .
O8 C21 C22 119.9(4) . .
O7 C21 C22 120.6(3) . .
C23 C22 C28 120.5(4) . .
C23 C22 C21 119.8(4) . .
C28 C22 C21 119.7(3) . .
C24 C23 C22 118.9(4) . .
C24 C23 H23 120.6 . .
C22 C23 H23 120.6 . .
C26 C24 C23 120.0(4) . .
C26 C24 C25 117.7(4) . .
C23 C24 C25 122.3(4) . .
O5 C25 O6 123.4(4) . .
O5 C25 C24 122.9(4) . .
O6 C25 C24 113.7(4) . .
C24 C26 C27 121.9(4) . .
C24 C26 H26 119.0 . .
C27 C26 H26 119.0 . .
C28 C27 C26 117.7(4) . .
C28 C27 C29 121.7(4) . .
C26 C27 C29 120.6(3) . .
C27 C28 C22 120.9(4) . .
C27 C28 H28 119.6 . .
C22 C28 H28 119.6 . .
C34 C29 C33 117.3(4) . .
C34 C29 C27 121.5(4) . .
C33 C29 C27 121.2(3) . .
C31 C33 C29 121.2(4) . .
C31 C33 H33 119.4 . .
C29 C33 H33 119.4 . .
O1 C30 O2 124.2(4) . .
O1 C30 C31 123.0(4) . .
O2 C30 C31 112.7(4) . .
C33 C31 C32 120.3(4) . .
C33 C31 C30 118.9(4) . .
C32 C31 C30 120.7(4) . .
C35 C32 C31 119.3(4) . .
C35 C32 H32 120.4 . .
C31 C32 H32 120.4 . .
C34 C35 C32 119.4(4) . .
C34 C35 C36 120.4(4) . .
C32 C35 C36 120.2(4) . .
C35 C34 C29 122.5(4) . .
C35 C34 H34 118.7 . .
C29 C34 H34 118.7 . .
O4 C36 O3 121.1(4) . .
O4 C36 C35 121.1(4) . .
O3 C36 C35 117.8(4) . .
O3 Co1 N1 115.38(15) 6_556 .
O3 Co1 N4 92.60(15) 6_556 8_465
N1 Co1 N4 106.39(16) . 8_465
O3 Co1 O7 140.85(14) 6_556 .
N1 Co1 O7 90.64(14) . .
N4 Co1 O7 108.20(15) 8_465 .
O3 Co1 O8 91.98(13) 6_556 .
N1 Co1 O8 147.22(13) . .
N4 Co1 O8 89.02(15) 8_465 .
O7 Co1 O8 56.78(11) . .
C1 N1 C2 105.8(4) . .
C1 N1 Co1 121.1(3) . .
C2 N1 Co1 130.6(3) . .
C1 N2 C3 106.9(4) . .
C1 N2 C4 125.3(4) . .
C3 N2 C4 127.8(4) . .
C20 N3 C18 107.3(4) . .
C20 N3 C16 126.5(4) . .
C18 N3 C16 126.2(4) . .
C20 N4 C19 104.3(4) . .
C20 N4 Co1 122.5(3) . 8_566
C19 N4 Co1 131.9(3) . 8_566
C30 O2 H2A 109.5 . .
C36 O3 Co1 101.3(3) . 6
C25 O6 H6 109.5 . .
C21 O7 Co1 98.2(2) . .
C21 O8 Co1 85.4(2) . .
H2W O1W H1W 114.6(2) . .

loop_
_geom_bond_atom_site_label_1
_geom_bond_atom_site_label_2
_geom_bond_distance
_geom_bond_site_symmetry_2
C1 N1 1.322(6) .
C1 N2 1.356(6) .
C1 H1 0.9300 .
C2 C3 1.360(7) .
C2 N1 1.398(6) .
C2 H2 0.9300 .
C3 N2 1.377(6) .
C3 H3 0.9300 .
C4 C5 1.400(6) .
C4 C9 1.403(7) .
C4 N2 1.444(6) .
C5 C6 1.397(6) .
C5 H5 0.9300 .
C6 C7 1.401(7) .
C6 C10 1.487(6) .
C7 C8 1.393(6) .
C7 C13 1.500(6) .
C8 C9 1.377(6) .
C8 H8 0.9300 .
C9 H9 0.9300 .
C10 O10 1.203(6) .
C10 C12 1.485(7) .
C12 C13 1.391(6) .
C12 C17 1.397(6) .
C13 C14 1.380(7) .
C14 C15 1.400(6) .
C14 H14 0.9300 .
C15 C16 1.396(7) .
C15 H15 0.9300 .
C16 C17 1.389(7) .
C16 N3 1.448(6) .
C17 H17 0.9300 .
C18 C19 1.357(7) .
C18 N3 1.361(6) .
C18 H18 0.9300 .
C19 N4 1.385(6) .
C19 H19 0.9300 .
C20 N4 1.334(6) .
C20 N3 1.355(6) .
C20 H20 0.9300 .
C21 O8 1.246(5) .
C21 O7 1.253(5) .
C21 C22 1.507(5) .
C22 C23 1.400(5) .
C22 C28 1.400(6) .
C23 C24 1.398(6) .
C23 H23 0.9300 .
C24 C26 1.388(6) .
C24 C25 1.499(6) .
C25 O5 1.217(5) .
C25 O6 1.325(5) .
C26 C27 1.402(5) .
C26 H26 0.9300 .
C27 C28 1.398(6) .
C27 C29 1.487(6) .
C28 H28 0.9300 .
C29 C34 1.401(6) .
C29 C33 1.401(6) .
C33 C31 1.387(6) .
C33 H33 0.9300 .
C30 O1 1.203(5) .
C30 O2 1.307(6) .
C30 C31 1.505(6) .
C31 C32 1.406(6) .
C32 C35 1.394(6) .
C32 H32 0.9300 .
C35 C34 1.384(6) .
C35 C36 1.503(6) .
C34 H34 0.9300 .
C36 O4 1.242(5) .
C36 O3 1.270(5) .
Co1 O3 2.008(3) 6_556
Co1 N1 2.058(4) .
Co1 N4 2.071(4) 8_465
Co1 O7 2.115(3) .
Co1 O8 2.394(3) .
N4 Co1 2.071(4) 8_566
O2 H2A 0.8200 .
O3 Co1 2.008(3) 6
O6 H6 0.8200 .
O1W H2W 0.8200(15) .
O1W H1W 0.8202(11) .
